data_4330111
loop_
_publ_author_name
'Jian Liu'
'Xiao-Peng Zhang'
'Tao Wu'
'Bin-Bin Ma'
'Tian-Wei Wang'
'Cheng-Hui Li'
'Yi-Zhi Li'
'Xiao-Zeng You'

_publ_section_title
;
 Solvent-Induced Single-Crystal-to-Single-Crystal Transformation in
 Multifunctional Chiral Dysprosium(III) Compounds
;
_journal_name_full 'Inorganic Chemistry'
_journal_page_first 8649
_journal_page_last 8651
_journal_paper_doi 10.1021/ic3012475
_journal_volume 51
_journal_year 2012
_chemical_absolute_configuration unk
_chemical_formula_sum 'C59 H76 Dy N5 O9'
_chemical_formula_weight 1161.75
_chemical_name_systematic
; 
 ? 
;
_space_group_IT_number 4
_symmetry_space_group_name_Hall 'P 2yb'
_symmetry_space_group_name_H-M 'P 1 21 1'
_atom_sites_solution_hydrogens geom
_atom_sites_solution_primary direct
_atom_sites_solution_secondary difmap
_audit_creation_method SHELXL-97
_cell_angle_alpha 90.00
_cell_angle_beta 94.212(2)
_cell_angle_gamma 90.00
_cell_formula_units_Z 2
_cell_length_a 10.5320(12)
_cell_length_b 22.212(3)
_cell_length_c 12.7322(14)
_cell_measurement_temperature 291(2)
_cell_volume 2970.5(6)
_computing_structure_refinement 'SHELXL-97 (Sheldrick, 1997)'
_computing_structure_solution 'SHELXS-97 (Sheldrick, 1990)'
_diffrn_ambient_temperature 291(2)
_diffrn_measured_fraction_theta_full 0.995
_diffrn_measured_fraction_theta_max 0.995
_diffrn_radiation_monochromator graphite
_diffrn_radiation_source 'fine-focus sealed tube'
_diffrn_radiation_type MoK\a
_diffrn_radiation_wavelength 0.71073
_diffrn_reflns_av_R_equivalents 0.0424
_diffrn_reflns_av_sigmaI/netI 0.0655
_diffrn_reflns_limit_h_max 12
_diffrn_reflns_limit_h_min -12
_diffrn_reflns_limit_k_max 19
_diffrn_reflns_limit_k_min -27
_diffrn_reflns_limit_l_max 14
_diffrn_reflns_limit_l_min -15
_diffrn_reflns_number 16005
_diffrn_reflns_theta_full 26.00
_diffrn_reflns_theta_max 26.00
_diffrn_reflns_theta_min 1.60
_exptl_absorpt_coefficient_mu 1.314
_exptl_absorpt_correction_T_max 0.7790
_exptl_absorpt_correction_T_min 0.6939
_exptl_absorpt_correction_type multi-scan
_exptl_absorpt_process_details 'SADABS; Bruker, 2000'
_exptl_crystal_density_diffrn 1.299
_exptl_crystal_F_000 1206
_exptl_crystal_size_max 0.30
_exptl_crystal_size_mid 0.24
_exptl_crystal_size_min 0.20
_refine_diff_density_max 1.006
_refine_diff_density_min -1.490
_refine_diff_density_rms 0.104
_refine_ls_abs_structure_details 'Flack H D (1983), Acta Cryst. A39, 876-881'
_refine_ls_abs_structure_Flack 0.021(15)
_refine_ls_extinction_method none
_refine_ls_goodness_of_fit_ref 1.076
_refine_ls_hydrogen_treatment constr
_refine_ls_matrix_type full
_refine_ls_number_parameters 698
_refine_ls_number_reflns 8633
_refine_ls_number_restraints 1
_refine_ls_restrained_S_all 1.076
_refine_ls_R_factor_all 0.0677
_refine_ls_R_factor_gt 0.0582
_refine_ls_shift/su_max 0.000
_refine_ls_shift/su_mean 0.000
_refine_ls_structure_factor_coef Fsqd
_refine_ls_weighting_details 'calc w=1/[\s^2^(Fo^2^)+(0.0700P)^2^+1.9900P] where P=(Fo^2^+2Fc^2^)/3'
_refine_ls_weighting_scheme calc
_refine_ls_wR_factor_gt 0.1242
_refine_ls_wR_factor_ref 0.1271
_reflns_number_gt 7459
_reflns_number_total 8633
_reflns_threshold_expression >2sigma(I)
_cod_data_source_file ic3012475_si_002.cif
_cod_data_source_block 1
_cod_database_code 4330111

loop_
_symmetry_equiv_pos_as_xyz
'x, y, z'
'-x, y+1/2, -z'

loop_
_atom_site_label
_atom_site_type_symbol
_atom_site_fract_x
_atom_site_fract_y
_atom_site_fract_z
_atom_site_U_iso_or_equiv
_atom_site_adp_type
_atom_site_occupancy
_atom_site_symmetry_multiplicity
_atom_site_calc_flag
_atom_site_refinement_flags
C1 C -0.1014(11) 0.4587(6) -0.1313(8) 0.068(3) Uani 1 1 d .
H1A H -0.0773 0.4998 -0.1459 0.081 Uiso 1 1 calc R
H1B H -0.1801 0.4573 -0.0964 0.081 Uiso 1 1 calc R
C2 C -0.0987(13) 0.4160(7) -0.2269(11) 0.064(3) Uani 1 1 d .
H2 H -0.1143 0.4343 -0.2967 0.077 Uiso 1 1 calc R
C3 C 0.0431(12) 0.4038(7) -0.1887(9) 0.058(3) Uani 1 1 d .
C4 C 0.1349(10) 0.4535(5) -0.2288(8) 0.058(3) Uani 1 1 d .
H4A H 0.2165 0.4506 -0.1901 0.087 Uiso 1 1 calc R
H4B H 0.0993 0.4926 -0.2181 0.087 Uiso 1 1 calc R
H4C H 0.1449 0.4476 -0.3024 0.087 Uiso 1 1 calc R
C5 C 0.1003(12) 0.3419(7) -0.2073(11) 0.068(4) Uani 1 1 d .
H5A H 0.1056 0.3357 -0.2815 0.102 Uiso 1 1 calc R
H5B H 0.0473 0.3114 -0.1799 0.102 Uiso 1 1 calc R
H5C H 0.1840 0.3397 -0.1722 0.102 Uiso 1 1 calc R
C6 C 0.0036(13) 0.4217(7) -0.0789(11) 0.054(3) Uani 1 1 d .
H6 H 0.0672 0.4433 -0.0332 0.065 Uiso 1 1 calc R
C7 C -0.0551(10) 0.3657(5) -0.0325(7) 0.052(2) Uani 1 1 d .
C8 C -0.1504(9) 0.3375(5) -0.0931(7) 0.052(2) Uani 1 1 d .
C9 C -0.1813(12) 0.3603(6) -0.2032(9) 0.066(3) Uani 1 1 d .
H9A H -0.2707 0.3712 -0.2118 0.080 Uiso 1 1 calc R
H9B H -0.1665 0.3286 -0.2531 0.080 Uiso 1 1 calc R
C10 C -0.2037(9) 0.2882(4) -0.0569(7) 0.051(2) Uani 1 1 d .
H10 H -0.2642 0.2675 -0.0998 0.061 Uiso 1 1 calc R
C11 C -0.1703(9) 0.2669(4) 0.0442(7) 0.046(2) Uani 1 1 d .
C12 C -0.0262(11) 0.3433(5) 0.0670(8) 0.050(2) Uani 1 1 d .
H12 H 0.0350 0.3635 0.1101 0.060 Uiso 1 1 calc R
C13 C -0.2333(8) 0.2135(4) 0.0902(7) 0.042(2) Uani 1 1 d .
C14 C -0.3418(9) 0.1881(5) 0.0460(8) 0.058(3) Uani 1 1 d .
H14 H -0.3788 0.2033 -0.0170 0.070 Uiso 1 1 calc R
C15 C -0.3976(10) 0.1402(5) 0.0932(8) 0.060(3) Uani 1 1 d .
C16 C -0.3395(10) 0.1180(5) 0.1810(8) 0.057(2) Uani 1 1 d .
C17 C -0.2347(9) 0.1476(5) 0.2273(8) 0.055(2) Uani 1 1 d .
H17 H -0.2017 0.1344 0.2930 0.066 Uiso 1 1 calc R
C18 C -0.5193(12) 0.1105(7) 0.0488(11) 0.062(4) Uani 1 1 d .
H18A H -0.5869 0.1402 0.0425 0.074 Uiso 1 1 calc R
H18B H -0.5072 0.0951 -0.0210 0.074 Uiso 1 1 calc R
C19 C -0.5568(11) 0.0609(6) 0.1164(8) 0.063(3) Uani 1 1 d .
H19 H -0.6353 0.0403 0.0910 0.075 Uiso 1 1 calc R
C20 C -0.4383(12) 0.0179(6) 0.1396(9) 0.060(3) Uani 1 1 d .
H20A H -0.4590 -0.0226 0.1614 0.072 Uiso 1 1 calc R
H20B H -0.3774 0.0178 0.0860 0.072 Uiso 1 1 calc R
C21 C -0.4083(14) 0.0636(7) 0.2320(11) 0.056(3) Uani 1 1 d .
H21 H -0.3670 0.0471 0.2973 0.067 Uiso 1 1 calc R
C22 C -0.5512(16) 0.0791(9) 0.2331(12) 0.063(4) Uani 1 1 d .
C23 C -0.5861(9) 0.1413(5) 0.2654(9) 0.058(3) Uani 1 1 d .
H23A H -0.6760 0.1472 0.2510 0.087 Uiso 1 1 calc R
H23B H -0.5405 0.1701 0.2265 0.087 Uiso 1 1 calc R
H23C H -0.5642 0.1464 0.3394 0.087 Uiso 1 1 calc R
C24 C -0.6161(11) 0.0323(5) 0.3018(9) 0.065(3) Uani 1 1 d .
H24A H -0.5945 0.0407 0.3749 0.098 Uiso 1 1 calc R
H24B H -0.5873 -0.0074 0.2853 0.098 Uiso 1 1 calc R
H24C H -0.7068 0.0345 0.2876 0.098 Uiso 1 1 calc R
C25 C 0.4645(12) 0.4639(6) 0.1582(9) 0.067(3) Uani 1 1 d .
H25A H 0.3936 0.4661 0.1053 0.080 Uiso 1 1 calc R
H25B H 0.4881 0.5034 0.1852 0.080 Uiso 1 1 calc R
C26 C 0.5747(11) 0.4269(5) 0.1259(9) 0.060(3) Uani 1 1 d .
H26 H 0.6458 0.4501 0.1011 0.072 Uiso 1 1 calc R
C27 C 0.5936(15) 0.4048(7) 0.2415(14) 0.067(5) Uani 1 1 d .
C28 C 0.6679(9) 0.4518(6) 0.3120(8) 0.062(3) Uani 1 1 d .
H28A H 0.7577 0.4451 0.3094 0.093 Uiso 1 1 calc R
H28B H 0.6451 0.4477 0.3833 0.093 Uiso 1 1 calc R
H28C H 0.6469 0.4916 0.2870 0.093 Uiso 1 1 calc R
C29 C 0.6405(9) 0.3444(5) 0.2637(9) 0.058(3) Uani 1 1 d .
H29A H 0.7205 0.3390 0.2332 0.087 Uiso 1 1 calc R
H29B H 0.5801 0.3156 0.2341 0.087 Uiso 1 1 calc R
H29C H 0.6521 0.3386 0.3385 0.087 Uiso 1 1 calc R
C30 C 0.4488(15) 0.4167(8) 0.2432(12) 0.059(4) Uani 1 1 d .
H30 H 0.4199 0.4316 0.3098 0.071 Uiso 1 1 calc R
C31 C 0.3740(10) 0.3637(5) 0.1931(8) 0.056(2) Uani 1 1 d .
C32 C 0.4102(9) 0.3429(5) 0.0967(8) 0.053(2) Uani 1 1 d .
C33 C 0.5285(11) 0.3724(6) 0.0532(11) 0.057(3) Uani 1 1 d .
H33A H 0.5074 0.3866 -0.0180 0.068 Uiso 1 1 calc R
H33B H 0.5962 0.3429 0.0512 0.068 Uiso 1 1 calc R
C34 C 0.3470(10) 0.2959(5) 0.0494(8) 0.061(3) Uani 1 1 d .
H34 H 0.3694 0.2824 -0.0159 0.073 Uiso 1 1 calc R
C35 C 0.2514(8) 0.2686(5) 0.0967(7) 0.048(2) Uani 1 1 d .
C36 C 0.2762(9) 0.3330(5) 0.2328(9) 0.056(2) Uani 1 1 d .
H36 H 0.2507 0.3455 0.2977 0.067 Uiso 1 1 calc R
C37 C 0.1796(8) 0.2171(4) 0.0469(6) 0.0373(18) Uani 1 1 d .
C38 C 0.1996(10) 0.1982(5) -0.0553(7) 0.051(2) Uani 1 1 d .
H38 H 0.2562 0.2189 -0.0949 0.062 Uiso 1 1 calc R
C39 C 0.1356(11) 0.1489(5) -0.0968(7) 0.057(3) Uani 1 1 d .
C40 C 0.0540(9) 0.1176(4) -0.0330(7) 0.047(2) Uani 1 1 d .
C41 C 0.0436(11) 0.1392(5) 0.0664(8) 0.054(3) Uani 1 1 d .
H41 H -0.0083 0.1183 0.1100 0.065 Uiso 1 1 calc R
C42 C 0.1486(11) 0.1245(6) -0.2103(9) 0.057(3) Uani 1 1 d .
H42A H 0.1197 0.1547 -0.2617 0.068 Uiso 1 1 calc R
H42B H 0.2370 0.1154 -0.2200 0.068 Uiso 1 1 calc R
C43 C 0.0669(15) 0.0670(6) -0.2255(11) 0.064(3) Uani 1 1 d .
H43 H 0.0720 0.0479 -0.2945 0.076 Uiso 1 1 calc R
C44 C 0.0918(10) 0.0249(5) -0.1344(8) 0.061(3) Uani 1 1 d .
H44A H 0.1780 0.0263 -0.1020 0.073 Uiso 1 1 calc R
H44B H 0.0643 -0.0162 -0.1483 0.073 Uiso 1 1 calc R
C45 C -0.0079(14) 0.0651(7) -0.0769(10) 0.054(3) Uani 1 1 d .
H45 H -0.0612 0.0432 -0.0298 0.065 Uiso 1 1 calc R
C46 C -0.0738(13) 0.0785(7) -0.1950(10) 0.061(3) Uani 1 1 d .
C47 C -0.1326(12) 0.1389(6) -0.2079(9) 0.063(3) Uani 1 1 d .
H47A H -0.1820 0.1408 -0.2743 0.094 Uiso 1 1 calc R
H47B H -0.0671 0.1690 -0.2059 0.094 Uiso 1 1 calc R
H47C H -0.1870 0.1460 -0.1518 0.094 Uiso 1 1 calc R
C48 C -0.1617(11) 0.0278(6) -0.2319(9) 0.066(3) Uani 1 1 d .
H48A H -0.2407 0.0314 -0.1994 0.099 Uiso 1 1 calc R
H48B H -0.1227 -0.0101 -0.2128 0.099 Uiso 1 1 calc R
H48C H -0.1775 0.0298 -0.3071 0.099 Uiso 1 1 calc R
C49 C 0.0607(14) 0.0575(7) 0.4291(12) 0.068(4) Uani 1 1 d .
H49A H -0.0254 0.0557 0.4490 0.102 Uiso 1 1 calc R
H49B H 0.1168 0.0407 0.4844 0.102 Uiso 1 1 calc R
H49C H 0.0677 0.0349 0.3656 0.102 Uiso 1 1 calc R
C50 C 0.0967(9) 0.1220(5) 0.4111(7) 0.054(2) Uani 1 1 d .
C51 C 0.1723(11) 0.1520(5) 0.4884(9) 0.064(3) Uani 1 1 d .
H51 H 0.1965 0.1318 0.5507 0.077 Uiso 1 1 calc R
C52 C 0.2127(10) 0.2104(5) 0.4765(8) 0.058(3) Uani 1 1 d .
C53 C 0.3086(9) 0.2350(9) 0.5579(8) 0.066(3) Uani 1 1 d .
H53A H 0.3698 0.2589 0.5243 0.100 Uiso 1 1 calc R
H53B H 0.3513 0.2023 0.5951 0.100 Uiso 1 1 calc R
H53C H 0.2663 0.2596 0.6067 0.100 Uiso 1 1 calc R
C54 C -0.2376(9) 0.2444(10) 0.5434(7) 0.071(3) Uani 1 1 d .
H54A H -0.2887 0.2138 0.5080 0.107 Uiso 1 1 calc R
H54B H -0.2915 0.2764 0.5647 0.107 Uiso 1 1 calc R
H54C H -0.1919 0.2275 0.6044 0.107 Uiso 1 1 calc R
C55 C -0.1419(10) 0.2696(5) 0.4680(8) 0.057(2) Uani 1 1 d .
C56 C -0.0924(11) 0.3282(5) 0.4830(8) 0.062(3) Uani 1 1 d .
H56 H -0.1082 0.3482 0.5449 0.075 Uiso 1 1 calc R
C57 C -0.0217(11) 0.3578(5) 0.4115(6) 0.054(2) Uani 1 1 d .
C58 C 0.0248(13) 0.4194(6) 0.4433(13) 0.060(3) Uani 1 1 d .
H58A H 0.0759 0.4352 0.3903 0.090 Uiso 1 1 calc R
H58B H 0.0749 0.4170 0.5092 0.090 Uiso 1 1 calc R
H58C H -0.0467 0.4454 0.4506 0.090 Uiso 1 1 calc R
C59 C 0.5337(12) 0.1332(6) 0.6348(9) 0.072(3) Uani 1 1 d .
H59A H 0.6071 0.1075 0.6365 0.087 Uiso 1 1 calc R
H59B H 0.5517 0.1701 0.5997 0.108 Uiso 1 1 calc R
H59C H 0.4630 0.1134 0.5975 0.108 Uiso 1 1 calc R
Dy1 Dy 0.02386(3) 0.24028(3) 0.26772(2) 0.03706(11) Uani 1 1 d .
N1 N 0.2161(6) 0.2882(3) 0.1880(5) 0.0382(15) Uani 1 1 d .
N2 N 0.1042(7) 0.1891(4) 0.1054(6) 0.0456(17) Uani 1 1 d .
N3 N -0.0801(7) 0.2947(3) 0.1057(5) 0.0447(17) Uani 1 1 d .
N4 N -0.1778(6) 0.1940(4) 0.1838(5) 0.0418(16) Uani 1 1 d .
N5 N 0.5023(9) 0.2772(5) 0.7828(7) 0.060(2) Uani 1 1 d .
O1 O -0.1202(5) 0.2325(4) 0.3926(4) 0.0469(16) Uani 1 1 d .
O2 O 0.0049(7) 0.3373(4) 0.3239(6) 0.0489(19) Uani 1 1 d .
O3 O 0.1836(5) 0.2435(6) 0.4023(4) 0.0582(17) Uani 1 1 d .
O4 O 0.0535(8) 0.1421(4) 0.3274(7) 0.055(2) Uani 1 1 d .
O5 O 0.5769(8) 0.2655(4) 0.7225(7) 0.074(2) Uani 1 1 d .
O6 O 0.4635(8) 0.3281(5) 0.7815(8) 0.080(3) Uani 1 1 d .
O7 O 0.4578(6) 0.2411(7) 0.8294(5) 0.0694(17) Uani 1 1 d .
O8 O 0.5029(8) 0.1459(4) 0.7403(6) 0.059(2) Uani 1 1 d .
H8B H 0.5183 0.1826 0.7549 0.070 Uiso 1 1 d R
O1W O 0.537(2) 0.3831(11) 0.5904(19) 0.058(6) Uani 0.30 1 d P
H1X H 0.4880 0.3890 0.5353 0.070 Uiso 0.30 1 d PR
H1Y H 0.6141 0.3845 0.5748 0.070 Uiso 0.30 1 d PR
O2W O 0.366(2) 0.4104(13) 0.478(2) 0.071(7) Uani 0.30 1 d P
H2X H 0.4205 0.4122 0.5307 0.086 Uiso 0.30 1 d PR
H2Y H 0.2983 0.3939 0.4968 0.086 Uiso 0.30 1 d PR
O3W O 0.2993(16) 0.5207(10) 0.5107(13) 0.070(6) Uani 0.40 1 d P
H3X H 0.3495 0.4925 0.5314 0.083 Uiso 0.40 1 d PR
H3Y H 0.2301 0.5058 0.4837 0.083 Uiso 0.40 1 d PR

loop_
_atom_site_aniso_label
_atom_site_aniso_U_11
_atom_site_aniso_U_22
_atom_site_aniso_U_33
_atom_site_aniso_U_23
_atom_site_aniso_U_13
_atom_site_aniso_U_12
C1 0.067(7) 0.077(8) 0.057(6) -0.019(5) -0.006(5) 0.013(6)
C2 0.061(7) 0.071(9) 0.061(8) -0.010(6) 0.008(6) 0.011(7)
C3 0.050(7) 0.072(8) 0.050(7) 0.005(6) 0.005(5) 0.017(6)
C4 0.063(6) 0.061(7) 0.051(5) -0.012(5) 0.001(5) 0.007(5)
C5 0.062(8) 0.080(9) 0.066(7) -0.003(6) 0.031(6) 0.002(7)
C6 0.059(8) 0.052(8) 0.050(7) -0.005(6) -0.003(6) 0.005(6)
C7 0.062(6) 0.052(6) 0.043(5) 0.000(4) 0.001(4) 0.009(5)
C8 0.055(5) 0.055(6) 0.047(5) 0.004(4) 0.001(4) -0.004(5)
C9 0.061(7) 0.080(9) 0.056(6) -0.005(6) -0.006(5) 0.014(6)
C10 0.052(5) 0.045(5) 0.054(5) 0.006(4) -0.008(4) -0.004(4)
C11 0.047(5) 0.039(5) 0.054(5) 0.000(4) 0.015(4) -0.009(4)
C12 0.065(6) 0.039(5) 0.047(5) 0.010(4) 0.008(5) 0.018(5)
C13 0.033(4) 0.048(5) 0.043(4) 0.011(4) -0.012(4) -0.007(3)
C14 0.052(6) 0.066(7) 0.053(5) 0.012(5) -0.019(4) 0.001(5)
C15 0.056(6) 0.064(7) 0.057(6) 0.004(5) -0.012(5) 0.010(5)
C16 0.051(5) 0.067(7) 0.053(5) 0.005(5) 0.008(4) 0.001(5)
C17 0.039(5) 0.064(7) 0.061(6) -0.003(5) -0.004(4) -0.003(4)
C18 0.056(7) 0.070(8) 0.057(6) 0.001(6) -0.005(6) 0.006(6)
C19 0.060(6) 0.070(8) 0.058(6) -0.001(5) 0.003(5) 0.007(5)
C20 0.065(7) 0.055(7) 0.058(6) -0.011(5) -0.011(5) 0.002(6)
C21 0.056(7) 0.061(8) 0.051(6) -0.010(6) 0.009(5) -0.008(6)
C22 0.056(8) 0.071(11) 0.063(8) -0.006(6) 0.014(6) -0.008(7)
C23 0.041(5) 0.067(7) 0.069(6) -0.001(5) 0.019(4) -0.014(5)
C24 0.069(7) 0.056(7) 0.072(7) -0.014(5) 0.014(6) 0.008(6)
C25 0.071(7) 0.057(7) 0.075(7) 0.021(6) 0.021(6) 0.010(6)
C26 0.067(7) 0.052(7) 0.064(6) 0.011(5) 0.025(5) 0.008(6)
C27 0.051(8) 0.055(8) 0.092(10) 0.023(7) -0.015(7) -0.020(6)
C28 0.044(5) 0.076(8) 0.064(6) 0.016(5) 0.003(5) 0.001(5)
C29 0.045(5) 0.063(7) 0.065(6) 0.001(5) -0.005(5) -0.011(5)
C30 0.049(7) 0.059(9) 0.071(9) 0.007(6) 0.004(6) 0.008(6)
C31 0.047(5) 0.058(7) 0.063(6) 0.002(5) 0.006(4) 0.010(5)
C32 0.051(5) 0.053(6) 0.056(5) 0.005(4) 0.020(4) 0.002(5)
C33 0.047(7) 0.058(7) 0.067(7) 0.017(6) 0.012(5) 0.015(5)
C34 0.058(6) 0.065(7) 0.061(6) 0.006(5) 0.010(5) -0.004(5)
C35 0.040(5) 0.060(6) 0.045(5) 0.001(4) 0.003(4) -0.002(4)
C36 0.048(5) 0.057(6) 0.063(6) 0.005(5) 0.006(5) -0.004(5)
C37 0.045(4) 0.033(4) 0.036(4) 0.003(3) 0.019(3) -0.001(3)
C38 0.057(6) 0.053(6) 0.046(5) 0.002(4) 0.019(4) -0.002(5)
C39 0.071(6) 0.063(7) 0.037(4) 0.010(4) 0.012(4) -0.019(5)
C40 0.061(6) 0.039(5) 0.043(4) 0.005(4) 0.011(4) -0.006(4)
C41 0.068(7) 0.047(6) 0.049(5) 0.010(4) 0.004(5) -0.009(6)
C42 0.048(6) 0.073(8) 0.052(6) 0.000(5) 0.025(5) -0.006(6)
C43 0.083(9) 0.053(8) 0.057(7) 0.008(6) 0.019(6) 0.002(6)
C44 0.056(6) 0.061(7) 0.068(6) 0.011(5) 0.019(5) -0.007(5)
C45 0.069(8) 0.053(8) 0.042(6) 0.009(5) 0.016(6) 0.007(6)
C46 0.060(8) 0.072(9) 0.052(7) 0.015(6) 0.007(5) 0.005(6)
C47 0.066(8) 0.068(8) 0.054(6) 0.014(5) 0.003(5) -0.010(6)
C48 0.065(7) 0.072(8) 0.063(6) 0.029(6) 0.018(5) 0.013(6)
C49 0.069(9) 0.064(9) 0.070(8) -0.017(6) -0.001(7) 0.009(7)
C50 0.054(6) 0.069(7) 0.040(5) -0.009(4) 0.010(4) -0.004(5)
C51 0.069(7) 0.052(7) 0.069(6) -0.005(5) -0.013(5) -0.014(5)
C52 0.056(6) 0.065(7) 0.051(5) -0.003(5) -0.015(4) 0.000(5)
C53 0.069(5) 0.058(7) 0.070(5) -0.026(8) -0.017(4) 0.001(8)
C54 0.070(6) 0.077(9) 0.068(5) 0.016(9) 0.018(4) 0.017(9)
C55 0.064(6) 0.052(6) 0.055(5) -0.010(4) 0.008(5) -0.013(5)
C56 0.073(7) 0.066(7) 0.049(5) 0.007(5) 0.012(5) -0.010(6)
C57 0.079(7) 0.051(6) 0.030(4) 0.006(4) 0.000(4) 0.002(5)
C58 0.054(7) 0.046(7) 0.080(8) 0.013(6) 0.005(6) 0.004(5)
C59 0.091(9) 0.068(8) 0.060(6) 0.010(6) 0.020(6) 0.019(7)
Dy1 0.03878(17) 0.03893(18) 0.03357(15) 0.0078(2) 0.00340(10) 0.0083(3)
N1 0.033(3) 0.039(4) 0.043(3) 0.000(3) 0.012(3) -0.006(3)
N2 0.038(4) 0.053(5) 0.047(4) -0.007(3) 0.011(3) 0.001(3)
N3 0.047(4) 0.040(4) 0.044(4) 0.000(3) -0.011(3) -0.006(3)
N4 0.029(3) 0.054(5) 0.041(4) -0.001(3) -0.003(3) 0.000(3)
N5 0.067(6) 0.064(7) 0.050(5) 0.005(4) 0.005(4) -0.013(5)
O1 0.063(3) 0.037(5) 0.042(2) -0.004(3) 0.015(2) 0.012(4)
O2 0.061(5) 0.052(4) 0.035(3) 0.006(3) 0.008(3) 0.008(4)
O3 0.059(3) 0.066(5) 0.047(3) -0.009(5) -0.014(2) 0.007(6)
O4 0.055(5) 0.042(4) 0.066(5) -0.005(4) 0.001(4) 0.000(3)
O5 0.082(5) 0.067(5) 0.075(5) -0.020(4) 0.016(4) -0.013(4)
O6 0.064(6) 0.082(7) 0.091(7) -0.026(6) -0.024(5) 0.012(5)
O7 0.077(4) 0.072(5) 0.062(3) -0.018(7) 0.020(3) -0.012(8)
O8 0.065(5) 0.054(5) 0.057(4) -0.002(3) 0.003(4) 0.009(4)
O1W 0.057(13) 0.051(14) 0.068(14) -0.001(11) 0.018(11) -0.010(11)
O2W 0.052(13) 0.09(2) 0.078(16) -0.004(14) 0.013(12) -0.008(13)
O3W 0.045(9) 0.110(17) 0.055(9) 0.024(10) 0.011(8) 0.011(10)

loop_
_atom_type_symbol
_atom_type_description
_atom_type_scat_dispersion_real
_atom_type_scat_dispersion_imag
_atom_type_scat_source
C C 0.0033 0.0016 'International Tables Vol C Tables 4.2.6.8 and 6.1.1.4'
H H 0.0000 0.0000 'International Tables Vol C Tables 4.2.6.8 and 6.1.1.4'
N N 0.0061 0.0033 'International Tables Vol C Tables 4.2.6.8 and 6.1.1.4'
O O 0.0106 0.0060 'International Tables Vol C Tables 4.2.6.8 and 6.1.1.4'
Dy Dy -0.1892 4.4098 'International Tables Vol C Tables 4.2.6.8 and 6.1.1.4'

loop_
_geom_angle_atom_site_label_1
_geom_angle_atom_site_label_2
_geom_angle_atom_site_label_3
_geom_angle
C6 C1 C2 87.6(10)
C6 C1 H1A 114.0
C2 C1 H1A 114.0
C6 C1 H1B 114.0
C2 C1 H1B 114.0
H1A C1 H1B 111.2
C1 C2 C9 107.0(11)
C1 C2 C3 86.2(9)
C9 C2 C3 109.8(11)
C1 C2 H2 116.6
C9 C2 H2 116.6
C3 C2 H2 116.6
C5 C3 C6 120.6(11)
C5 C3 C2 119.2(12)
C6 C3 C2 85.5(9)
C5 C3 C4 108.8(10)
C6 C3 C4 109.0(11)
C2 C3 C4 111.9(10)
C3 C4 H4A 109.5
C3 C4 H4B 109.5
H4A C4 H4B 109.5
C3 C4 H4C 109.5
H4A C4 H4C 109.5
H4B C4 H4C 109.5
C3 C5 H5A 109.5
C3 C5 H5B 109.5
H5A C5 H5B 109.5
C3 C5 H5C 109.5
H5A C5 H5C 109.5
H5B C5 H5C 109.5
C1 C6 C7 108.2(11)
C1 C6 C3 88.7(9)
C7 C6 C3 106.5(11)
C1 C6 H6 116.6
C7 C6 H6 116.6
C3 C6 H6 116.6
C8 C7 C12 117.2(10)
C8 C7 C6 117.0(9)
C12 C7 C6 125.6(10)
C10 C8 C7 119.4(9)
C10 C8 C9 122.2(9)
C7 C8 C9 118.0(10)
C8 C9 C2 111.3(10)
C8 C9 H9A 109.4
C2 C9 H9A 109.4
C8 C9 H9B 109.4
C2 C9 H9B 109.4
H9A C9 H9B 108.0
C8 C10 C11 121.1(9)
C8 C10 H10 119.4
C11 C10 H10 119.4
N3 C11 C10 120.3(9)
N3 C11 C13 116.9(8)
C10 C11 C13 122.8(8)
N3 C12 C7 124.2(10)
N3 C12 H12 117.9
C7 C12 H12 117.9
C14 C13 N4 121.6(9)
C14 C13 C11 123.3(8)
N4 C13 C11 114.9(7)
C13 C14 C15 120.9(8)
C13 C14 H14 119.5
C15 C14 H14 119.5
C16 C15 C14 118.0(10)
C16 C15 C18 118.5(11)
C14 C15 C18 123.5(9)
C15 C16 C17 119.1(11)
C15 C16 C21 115.7(11)
C17 C16 C21 124.6(10)
N4 C17 C16 124.1(9)
N4 C17 H17 117.9
C16 C17 H17 117.9
C19 C18 C15 111.4(10)
C19 C18 H18A 109.3
C15 C18 H18A 109.3
C19 C18 H18B 109.3
C15 C18 H18B 109.3
H18A C18 H18B 108.0
C18 C19 C22 112.1(12)
C18 C19 C20 108.6(10)
C22 C19 C20 90.3(10)
C18 C19 H19 114.5
C22 C19 H19 114.5
C20 C19 H19 114.5
C21 C20 C19 82.0(9)
C21 C20 H20A 115.0
C19 C20 H20A 115.0
C21 C20 H20B 115.0
C19 C20 H20B 115.0
H20A C20 H20B 112.0
C22 C21 C20 90.5(10)
C22 C21 C16 108.1(12)
C20 C21 C16 105.1(11)
C22 C21 H21 116.6
C20 C21 H21 116.6
C16 C21 H21 116.6
C23 C22 C19 121.1(13)
C23 C22 C21 117.9(12)
C19 C22 C21 84.3(10)
C23 C22 C24 109.7(11)
C19 C22 C24 112.4(12)
C21 C22 C24 109.0(13)
C22 C23 H23A 109.5
C22 C23 H23B 109.5
H23A C23 H23B 109.5
C22 C23 H23C 109.5
H23A C23 H23C 109.5
H23B C23 H23C 109.5
C22 C24 H24A 109.5
C22 C24 H24B 109.5
H24A C24 H24B 109.5
C22 C24 H24C 109.5
H24A C24 H24C 109.5
H24B C24 H24C 109.5
C26 C25 C30 86.8(10)
C26 C25 H25A 114.2
C30 C25 H25A 114.2
C26 C25 H25B 114.2
C30 C25 H25B 114.2
H25A C25 H25B 111.3
C25 C26 C27 87.8(10)
C25 C26 C33 111.6(11)
C27 C26 C33 109.0(10)
C25 C26 H26 115.1
C27 C26 H26 115.1
C33 C26 H26 115.1
C29 C27 C30 118.5(12)
C29 C27 C26 119.8(15)
C30 C27 C26 84.3(10)
C29 C27 C28 111.0(11)
C30 C27 C28 109.4(14)
C26 C27 C28 111.1(11)
C27 C28 H28A 109.5
C27 C28 H28B 109.5
H28A C28 H28B 109.5
C27 C28 H28C 109.5
H28A C28 H28C 109.5
H28B C28 H28C 109.5
C27 C29 H29A 109.5
C27 C29 H29B 109.5
H29A C29 H29B 109.5
C27 C29 H29C 109.5
H29A C29 H29C 109.5
H29B C29 H29C 109.5
C25 C30 C31 108.2(12)
C25 C30 C27 87.1(11)
C31 C30 C27 109.9(13)
C25 C30 H30 116.0
C31 C30 H30 116.0
C27 C30 H30 116.0
C36 C31 C32 115.2(10)
C36 C31 C30 127.6(12)
C32 C31 C30 117.2(11)
C34 C32 C31 119.4(10)
C34 C32 C33 123.3(10)
C31 C32 C33 117.2(10)
C32 C33 C26 109.7(10)
C32 C33 H33A 109.7
C26 C33 H33A 109.7
C32 C33 H33B 109.7
C26 C33 H33B 109.7
H33A C33 H33B 108.2
C35 C34 C32 120.3(10)
C35 C34 H34 119.9
C32 C34 H34 119.9
N1 C35 C34 120.7(9)
N1 C35 C37 117.5(8)
C34 C35 C37 121.7(9)
N1 C36 C31 125.6(11)
N1 C36 H36 117.2
C31 C36 H36 117.2
N2 C37 C38 122.2(8)
N2 C37 C35 116.2(7)
C38 C37 C35 121.5(8)
C39 C38 C37 119.7(9)
C39 C38 H38 120.1
C37 C38 H38 120.1
C38 C39 C40 118.4(8)
C38 C39 C42 124.1(9)
C40 C39 C42 117.5(9)
C41 C40 C39 117.1(9)
C41 C40 C45 125.7(10)
C39 C40 C45 117.2(9)
N2 C41 C40 124.0(10)
N2 C41 H41 118.0
C40 C41 H41 118.0
C43 C42 C39 108.6(9)
C43 C42 H42A 110.0
C39 C42 H42A 110.0
C43 C42 H42B 110.0
C39 C42 H42B 110.0
H42A C42 H42B 108.4
C44 C43 C42 110.8(12)
C44 C43 C46 91.4(9)
C42 C43 C46 111.1(11)
C44 C43 H43 113.8
C42 C43 H43 113.8
C46 C43 H43 113.8
C43 C44 C45 85.5(9)
C43 C44 H44A 114.4
C45 C44 H44A 114.4
C43 C44 H44B 114.4
C45 C44 H44B 114.4
H44A C44 H44B 111.5
C40 C45 C44 109.9(11)
C40 C45 C46 111.2(11)
C44 C45 C46 86.0(9)
C40 C45 H45 115.4
C44 C45 H45 115.4
C46 C45 H45 115.4
C47 C46 C48 113.5(11)
C47 C46 C43 120.7(11)
C48 C46 C43 111.6(12)
C47 C46 C45 114.3(11)
C48 C46 C45 111.1(11)
C43 C46 C45 81.6(9)
C46 C47 H47A 109.5
C46 C47 H47B 109.5
H47A C47 H47B 109.5
C46 C47 H47C 109.5
H47A C47 H47C 109.5
H47B C47 H47C 109.5
C46 C48 H48A 109.5
C46 C48 H48B 109.5
H48A C48 H48B 109.5
C46 C48 H48C 109.5
H48A C48 H48C 109.5
H48B C48 H48C 109.5
C50 C49 H49A 109.5
C50 C49 H49B 109.5
H49A C49 H49B 109.5
C50 C49 H49C 109.5
H49A C49 H49C 109.5
H49B C49 H49C 109.5
O4 C50 C51 127.2(11)
O4 C50 C49 113.7(10)
C51 C50 C49 119.1(10)
C52 C51 C50 122.6(10)
C52 C51 H51 118.7
C50 C51 H51 118.7
O3 C52 C51 126.3(10)
O3 C52 C53 115.8(12)
C51 C52 C53 117.7(11)
C52 C53 H53A 109.5
C52 C53 H53B 109.5
H53A C53 H53B 109.5
C52 C53 H53C 109.5
H53A C53 H53C 109.5
H53B C53 H53C 109.5
C55 C54 H54A 109.5
C55 C54 H54B 109.5
H54A C54 H54B 109.5
C55 C54 H54C 109.5
H54A C54 H54C 109.5
H54B C54 H54C 109.5
O1 C55 C56 127.1(10)
O1 C55 C54 112.8(11)
C56 C55 C54 120.1(11)
C57 C56 C55 124.2(10)
C57 C56 H56 117.9
C55 C56 H56 117.9
O2 C57 C56 125.3(10)
O2 C57 C58 118.8(10)
C56 C57 C58 116.0(10)
C57 C58 H58A 109.5
C57 C58 H58B 109.5
H58A C58 H58B 109.5
C57 C58 H58C 109.5
H58A C58 H58C 109.5
H58B C58 H58C 109.5
O8 C59 H59A 109.5
O8 C59 H59B 109.5
H59A C59 H59B 109.5
O8 C59 H59C 109.5
H59A C59 H59C 109.5
H59B C59 H59C 109.5
O1 Dy1 O2 77.0(3)
O1 Dy1 O3 88.3(2)
O2 Dy1 O3 79.3(4)
O1 Dy1 O4 77.4(3)
O2 Dy1 O4 142.8(2)
O3 Dy1 O4 73.4(4)
O1 Dy1 N4 71.5(2)
O2 Dy1 N4 115.3(3)
O3 Dy1 N4 150.4(3)
O4 Dy1 N4 81.1(3)
O1 Dy1 N2 143.7(3)
O2 Dy1 N2 135.6(3)
O3 Dy1 N2 110.3(3)
O4 Dy1 N2 78.6(3)
N4 Dy1 N2 78.2(2)
O1 Dy1 N1 153.1(3)
O2 Dy1 N1 79.7(2)
O3 Dy1 N1 74.2(3)
O4 Dy1 N1 115.4(3)
N4 Dy1 N1 131.8(2)
N2 Dy1 N1 63.0(2)
O1 Dy1 N3 109.2(2)
O2 Dy1 N3 76.4(2)
O3 Dy1 N3 145.6(4)
O4 Dy1 N3 138.1(3)
N4 Dy1 N3 63.6(2)
N2 Dy1 N3 73.0(2)
N1 Dy1 N3 77.8(2)
C36 N1 C35 118.9(8)
C36 N1 Dy1 121.5(6)
C35 N1 Dy1 119.6(6)
C37 N2 C41 118.5(8)
C37 N2 Dy1 120.4(6)
C41 N2 Dy1 119.0(6)
C12 N3 C11 117.5(8)
C12 N3 Dy1 120.8(6)
C11 N3 Dy1 119.7(6)
C17 N4 C13 115.7(7)
C17 N4 Dy1 121.9(6)
C13 N4 Dy1 122.3(6)
O7 N5 O5 121.0(12)
O7 N5 O6 121.7(13)
O5 N5 O6 116.5(11)
C55 O1 Dy1 129.0(7)
C57 O2 Dy1 130.6(7)
C52 O3 Dy1 133.1(9)
C50 O4 Dy1 131.7(8)
C59 O8 H8B 110.0
H1X O1W H1Y 109.5
H2X O2W H2Y 109.5
H3X O3W H3Y 109.5

loop_
_geom_bond_atom_site_label_1
_geom_bond_atom_site_label_2
_geom_bond_distance
C1 C6 1.495(17)
C1 C2 1.545(17)
C1 H1A 0.9700
C1 H1B 0.9700
C2 C9 1.55(2)
C2 C3 1.560(17)
C2 H2 0.9800
C3 C5 1.526(19)
C3 C6 1.540(18)
C3 C4 1.577(17)
C4 H4A 0.9600
C4 H4B 0.9600
C4 H4C 0.9600
C5 H5A 0.9600
C5 H5B 0.9600
C5 H5C 0.9600
C6 C7 1.528(18)
C6 H6 0.9800
C7 C8 1.372(14)
C7 C12 1.374(13)
C8 C10 1.329(14)
C8 C9 1.503(15)
C9 H9A 0.9700
C9 H9B 0.9700
C10 C11 1.392(13)
C10 H10 0.9300
C11 N3 1.338(11)
C11 C13 1.498(11)
C12 N3 1.332(13)
C12 H12 0.9300
C13 C14 1.359(12)
C13 N4 1.359(10)
C14 C15 1.375(15)
C14 H14 0.9300
C15 C16 1.330(14)
C15 C18 1.513(16)
C16 C17 1.378(14)
C16 C21 1.574(18)
C17 N4 1.333(13)
C17 H17 0.9300
C18 C19 1.469(18)
C18 H18A 0.9700
C18 H18B 0.9700
C19 C22 1.537(18)
C19 C20 1.583(16)
C19 H19 0.9800
C20 C21 1.569(17)
C20 H20A 0.9700
C20 H20B 0.9700
C21 C22 1.55(2)
C21 H21 0.9800
C22 C23 1.49(2)
C22 C24 1.550(19)
C23 H23A 0.9600
C23 H23B 0.9600
C23 H23C 0.9600
C24 H24A 0.9600
C24 H24B 0.9600
C24 H24C 0.9600
C25 C26 1.502(16)
C25 C30 1.524(19)
C25 H25A 0.9700
C25 H25B 0.9700
C26 C27 1.550(19)
C26 C33 1.580(19)
C26 H26 0.9800
C27 C29 1.45(2)
C27 C30 1.55(2)
C27 C28 1.55(2)
C28 H28A 0.9600
C28 H28B 0.9600
C28 H28C 0.9600
C29 H29A 0.9600
C29 H29B 0.9600
C29 H29C 0.9600
C30 C31 1.53(2)
C30 H30 0.9800
C31 C36 1.362(15)
C31 C32 1.391(14)
C32 C34 1.355(15)
C32 C33 1.545(15)
C33 H33A 0.9700
C33 H33B 0.9700
C34 C35 1.355(14)
C34 H34 0.9300
C35 N1 1.320(11)
C35 C37 1.486(12)
C36 N1 1.291(12)
C36 H36 0.9300
C37 N2 1.289(11)
C37 C38 1.398(12)
C38 C39 1.371(14)
C38 H38 0.9300
C39 C40 1.408(12)
C39 C42 1.559(15)
C40 C41 1.365(14)
C40 C45 1.431(18)
C41 N2 1.355(13)
C41 H41 0.9300
C42 C43 1.544(19)
C42 H42A 0.9700
C42 H42B 0.9700
C43 C44 1.500(17)
C43 C46 1.579(19)
C43 H43 0.9800
C44 C45 1.596(18)
C44 H44A 0.9700
C44 H44B 0.9700
C45 C46 1.636(17)
C45 H45 0.9800
C46 C47 1.483(19)
C46 C48 1.511(18)
C47 H47A 0.9600
C47 H47B 0.9600
C47 H47C 0.9600
C48 H48A 0.9600
C48 H48B 0.9600
C48 H48C 0.9600
C49 C50 1.504(19)
C49 H49A 0.9600
C49 H49B 0.9600
C49 H49C 0.9600
C50 O4 1.212(13)
C50 C51 1.391(13)
C51 C52 1.378(15)
C51 H51 0.9300
C52 O3 1.218(14)
C52 C53 1.496(13)
C53 H53A 0.9600
C53 H53B 0.9600
C53 H53C 0.9600
C54 C55 1.547(15)
C54 H54A 0.9600
C54 H54B 0.9600
C54 H54C 0.9600
C55 O1 1.299(12)
C55 C56 1.409(15)
C56 C57 1.384(14)
C56 H56 0.9300
C57 O2 1.256(12)
C57 C58 1.498(18)
C58 H58A 0.9600
C58 H58B 0.9600
C58 H58C 0.9600
C59 O8 1.433(13)
C59 H59A 0.9600
C59 H59B 0.9600
C59 H59C 0.9600
Dy1 O1 2.283(5)
Dy1 O2 2.283(8)
Dy1 O3 2.313(5)
Dy1 O4 2.323(9)
Dy1 N4 2.526(7)
Dy1 N2 2.557(7)
Dy1 N1 2.562(6)
Dy1 N3 2.566(7)
N5 O7 1.121(14)
N5 O5 1.168(12)
N5 O6 1.200(13)
O8 H8B 0.8499
O1W H1X 0.8499
O1W H1Y 0.8500
O2W H2X 0.8501
O2W H2Y 0.8500
O3W H3X 0.8500
O3W H3Y 0.8500

loop_
_geom_torsion_atom_site_label_1
_geom_torsion_atom_site_label_2
_geom_torsion_atom_site_label_3
_geom_torsion_atom_site_label_4
_geom_torsion
C6 C1 C2 C9 83.7(11)
C6 C1 C2 C3 -25.8(11)
C1 C2 C3 C5 147.8(12)
C9 C2 C3 C5 41.2(15)
C1 C2 C3 C6 25.1(10)
C9 C2 C3 C6 -81.6(12)
C1 C2 C3 C4 -83.6(12)
C9 C2 C3 C4 169.7(10)
C2 C1 C6 C7 -80.9(12)
C2 C1 C6 C3 26.1(11)
C5 C3 C6 C1 -147.4(13)
C2 C3 C6 C1 -25.9(11)
C4 C3 C6 C1 85.7(11)
C5 C3 C6 C7 -38.8(16)
C2 C3 C6 C7 82.7(11)
C4 C3 C6 C7 -165.6(9)
C1 C6 C7 C8 41.9(14)
C3 C6 C7 C8 -52.2(13)
C1 C6 C7 C12 -133.8(11)
C3 C6 C7 C12 132.0(11)
C12 C7 C8 C10 -4.7(15)
C6 C7 C8 C10 179.2(11)
C12 C7 C8 C9 -178.5(10)
C6 C7 C8 C9 5.4(15)
C10 C8 C9 C2 -176.0(11)
C7 C8 C9 C2 -2.4(15)
C1 C2 C9 C8 -46.1(13)
C3 C2 C9 C8 46.0(14)
C7 C8 C10 C11 4.3(16)
C9 C8 C10 C11 177.9(10)
C8 C10 C11 N3 -2.5(16)
C8 C10 C11 C13 176.4(10)
C8 C7 C12 N3 3.5(16)
C6 C7 C12 N3 179.2(11)
N3 C11 C13 C14 166.8(11)
C10 C11 C13 C14 -12.1(15)
N3 C11 C13 N4 -9.6(12)
C10 C11 C13 N4 171.5(10)
N4 C13 C14 C15 -1.9(17)
C11 C13 C14 C15 -178.2(10)
C13 C14 C15 C16 -2.6(18)
C13 C14 C15 C18 179.1(11)
C14 C15 C16 C17 7.1(17)
C18 C15 C16 C17 -174.5(11)
C14 C15 C16 C21 179.5(11)
C18 C15 C16 C21 -2.2(16)
C15 C16 C17 N4 -7.8(17)
C21 C16 C17 N4 -179.4(11)
C16 C15 C18 C19 2.3(16)
C14 C15 C18 C19 -179.5(11)
C15 C18 C19 C22 47.4(15)
C15 C18 C19 C20 -50.8(13)
C18 C19 C20 C21 87.0(11)
C22 C19 C20 C21 -26.5(10)
C19 C20 C21 C22 26.4(10)
C19 C20 C21 C16 -82.6(11)
C15 C16 C21 C22 -45.6(14)
C17 C16 C21 C22 126.2(12)
C15 C16 C21 C20 50.0(14)
C17 C16 C21 C20 -138.1(11)
C18 C19 C22 C23 35.8(17)
C20 C19 C22 C23 146.1(13)
C18 C19 C22 C21 -83.5(12)
C20 C19 C22 C21 26.8(11)
C18 C19 C22 C24 168.3(11)
C20 C19 C22 C24 -81.4(14)
C20 C21 C22 C23 -149.4(13)
C16 C21 C22 C23 -43.3(15)
C20 C21 C22 C19 -27.1(10)
C16 C21 C22 C19 79.1(12)
C20 C21 C22 C24 84.7(12)
C16 C21 C22 C24 -169.2(10)
C30 C25 C26 C27 -28.0(10)
C30 C25 C26 C33 81.6(11)
C25 C26 C27 C29 147.3(12)
C33 C26 C27 C29 35.2(16)
C25 C26 C27 C30 27.6(11)
C33 C26 C27 C30 -84.5(12)
C25 C26 C27 C28 -81.0(14)
C33 C26 C27 C28 166.9(11)
C26 C25 C30 C31 -82.0(13)
C26 C25 C30 C27 28.0(11)
C29 C27 C30 C25 -148.2(15)
C26 C27 C30 C25 -27.2(10)
C28 C27 C30 C25 83.2(12)
C29 C27 C30 C31 -39.8(18)
C26 C27 C30 C31 81.2(12)
C28 C27 C30 C31 -168.4(11)
C25 C30 C31 C36 -136.0(12)
C27 C30 C31 C36 130.5(13)
C25 C30 C31 C32 45.4(15)
C27 C30 C31 C32 -48.2(15)
C36 C31 C32 C34 1.0(15)
C30 C31 C32 C34 179.8(10)
C36 C31 C32 C33 -174.5(9)
C30 C31 C32 C33 4.3(15)
C34 C32 C33 C26 178.2(10)
C31 C32 C33 C26 -6.5(14)
C25 C26 C33 C32 -42.1(12)
C27 C26 C33 C32 53.3(13)
C31 C32 C34 C35 -1.4(16)
C33 C32 C34 C35 173.8(10)
C32 C34 C35 N1 1.8(16)
C32 C34 C35 C37 179.7(9)
C32 C31 C36 N1 -0.9(16)
C30 C31 C36 N1 -179.6(11)
N1 C35 C37 N2 -12.0(12)
C34 C35 C37 N2 170.0(9)
N1 C35 C37 C38 172.0(9)
C34 C35 C37 C38 -6.0(14)
N2 C37 C38 C39 1.4(15)
C35 C37 C38 C39 177.2(9)
C37 C38 C39 C40 -2.1(16)
C37 C38 C39 C42 178.9(10)
C38 C39 C40 C41 0.6(16)
C42 C39 C40 C41 179.7(10)
C38 C39 C40 C45 -177.7(11)
C42 C39 C40 C45 1.5(16)
C39 C40 C41 N2 1.6(17)
C45 C40 C41 N2 179.7(11)
C38 C39 C42 C43 177.3(12)
C40 C39 C42 C43 -1.8(16)
C39 C42 C43 C44 -48.2(14)
C39 C42 C43 C46 51.8(14)
C42 C43 C44 C45 83.0(11)
C46 C43 C44 C45 -30.2(10)
C41 C40 C45 C44 -133.2(12)
C39 C40 C45 C44 44.9(14)
C41 C40 C45 C46 133.3(12)
C39 C40 C45 C46 -48.5(15)
C43 C44 C45 C40 -81.9(11)
C43 C44 C45 C46 29.1(10)
C44 C43 C46 C47 143.0(12)
C42 C43 C46 C47 30.1(16)
C44 C43 C46 C48 -79.8(12)
C42 C43 C46 C48 167.3(10)
C44 C43 C46 C45 29.7(10)
C42 C43 C46 C45 -83.3(12)
C40 C45 C46 C47 -38.0(16)
C44 C45 C46 C47 -147.8(11)
C40 C45 C46 C48 -168.0(11)
C44 C45 C46 C48 82.2(12)
C40 C45 C46 C43 82.0(12)
C44 C45 C46 C43 -27.8(9)
O4 C50 C51 C52 -2.6(19)
C49 C50 C51 C52 177.9(12)
C50 C51 C52 O3 4(2)
C50 C51 C52 C53 -171.4(11)
O1 C55 C56 C57 7.1(19)
C54 C55 C56 C57 -170.0(10)
C55 C56 C57 O2 1.7(19)
C55 C56 C57 C58 -178.7(11)
C31 C36 N1 C35 1.3(15)
C31 C36 N1 Dy1 -175.7(8)
C34 C35 N1 C36 -1.7(14)
C37 C35 N1 C36 -179.6(8)
C34 C35 N1 Dy1 175.3(7)
C37 C35 N1 Dy1 -2.6(10)
O1 Dy1 N1 C36 0.2(10)
O2 Dy1 N1 C36 30.6(7)
O3 Dy1 N1 C36 -51.0(8)
O4 Dy1 N1 C36 -113.4(7)
N4 Dy1 N1 C36 145.4(7)
N2 Dy1 N1 C36 -174.3(8)
N3 Dy1 N1 C36 108.8(7)
O1 Dy1 N1 C35 -176.7(6)
O2 Dy1 N1 C35 -146.3(7)
O3 Dy1 N1 C35 132.1(8)
O4 Dy1 N1 C35 69.6(7)
N4 Dy1 N1 C35 -31.5(8)
N2 Dy1 N1 C35 8.8(6)
N3 Dy1 N1 C35 -68.1(7)
C38 C37 N2 C41 0.7(14)
C35 C37 N2 C41 -175.2(8)
C38 C37 N2 Dy1 -163.0(7)
C35 C37 N2 Dy1 21.0(10)
C40 C41 N2 C37 -2.3(16)
C40 C41 N2 Dy1 161.6(9)
O1 Dy1 N2 C37 168.2(6)
O2 Dy1 N2 C37 20.4(8)
O3 Dy1 N2 C37 -75.0(8)
O4 Dy1 N2 C37 -142.4(7)
N4 Dy1 N2 C37 134.5(7)
N1 Dy1 N2 C37 -16.0(6)
N3 Dy1 N2 C37 68.7(7)
O1 Dy1 N2 C41 4.6(9)
O2 Dy1 N2 C41 -143.3(7)
O3 Dy1 N2 C41 121.3(8)
O4 Dy1 N2 C41 54.0(7)
N4 Dy1 N2 C41 -29.1(7)
N1 Dy1 N2 C41 -179.6(8)
N3 Dy1 N2 C41 -94.9(7)
C7 C12 N3 C11 -1.7(15)
C7 C12 N3 Dy1 162.2(8)
C10 C11 N3 C12 1.0(14)
C13 C11 N3 C12 -177.9(8)
C10 C11 N3 Dy1 -163.0(7)
C13 C11 N3 Dy1 18.0(10)
O1 Dy1 N3 C12 125.7(7)
O2 Dy1 N3 C12 54.9(7)
O3 Dy1 N3 C12 8.7(10)
O4 Dy1 N3 C12 -141.8(7)
N4 Dy1 N3 C12 -177.5(8)
N2 Dy1 N3 C12 -92.5(8)
N1 Dy1 N3 C12 -27.3(7)
O1 Dy1 N3 C11 -70.8(8)
O2 Dy1 N3 C11 -141.5(7)
O3 Dy1 N3 C11 172.2(7)
O4 Dy1 N3 C11 21.7(9)
N4 Dy1 N3 C11 -14.0(7)
N2 Dy1 N3 C11 71.0(7)
N1 Dy1 N3 C11 136.2(7)
C16 C17 N4 C13 3.1(15)
C16 C17 N4 Dy1 -175.1(8)
C14 C13 N4 C17 1.7(14)
C11 C13 N4 C17 178.2(8)
C14 C13 N4 Dy1 179.9(8)
C11 C13 N4 Dy1 -3.6(10)
O1 Dy1 N4 C17 -49.6(7)
O2 Dy1 N4 C17 -114.7(7)
O3 Dy1 N4 C17 -0.3(11)
O4 Dy1 N4 C17 30.0(7)
N2 Dy1 N4 C17 110.2(8)
N1 Dy1 N4 C17 146.2(7)
N3 Dy1 N4 C17 -173.2(8)
O1 Dy1 N4 C13 132.3(8)
O2 Dy1 N4 C13 67.1(7)
O3 Dy1 N4 C13 -178.4(8)
O4 Dy1 N4 C13 -148.1(7)
N2 Dy1 N4 C13 -68.0(7)
N1 Dy1 N4 C13 -31.9(8)
N3 Dy1 N4 C13 8.7(7)
C56 C55 O1 Dy1 9.0(16)
C54 C55 O1 Dy1 -173.7(6)
O2 Dy1 O1 C55 -19.6(8)
O3 Dy1 O1 C55 59.7(9)
O4 Dy1 O1 C55 133.1(9)
N4 Dy1 O1 C55 -142.2(9)
N2 Dy1 O1 C55 -177.2(8)
N1 Dy1 O1 C55 11.1(11)
N3 Dy1 O1 C55 -90.0(8)
C56 C57 O2 Dy1 -26.3(16)
C58 C57 O2 Dy1 154.0(8)
O1 Dy1 O2 C57 28.8(9)
O3 Dy1 O2 C57 -62.0(9)
O4 Dy1 O2 C57 -18.8(12)
N4 Dy1 O2 C57 90.8(9)
N2 Dy1 O2 C57 -170.1(8)
N1 Dy1 O2 C57 -137.6(9)
N3 Dy1 O2 C57 142.6(10)
C51 C52 O3 Dy1 15.8(19)
C53 C52 O3 Dy1 -168.7(7)
O1 Dy1 O3 C52 54.6(11)
O2 Dy1 O3 C52 131.7(11)
O4 Dy1 O3 C52 -22.8(11)
N4 Dy1 O3 C52 8.6(14)
N2 Dy1 O3 C52 -93.5(10)
N1 Dy1 O3 C52 -146.1(11)
N3 Dy1 O3 C52 177.3(9)
C51 C50 O4 Dy1 -18.3(17)
C49 C50 O4 Dy1 161.3(8)
O1 Dy1 O4 C50 -68.3(10)
O2 Dy1 O4 C50 -20.8(12)
O3 Dy1 O4 C50 23.7(9)
N4 Dy1 O4 C50 -141.2(10)
N2 Dy1 O4 C50 139.1(10)
N1 Dy1 O4 C50 86.6(10)
N3 Dy1 O4 C50 -173.2(8)
